data_7025925
loop_
_publ_author_name
'Han, Ying-Feng'
'Li, Hao'
'Fei, Yue'
'Lin, Yue-Jian'
'Zhang, Wan-Zheng'
'Jin, Guo-Xin'

_publ_section_title
;
 Synthesis and structural characterization of binuclear half-sandwich
 iridium, rhodium and ruthenium complexes containing
 4,4'-dipyridyldisulfide (4DPDS) ligands.
;
_journal_issue 30
_journal_name_full 'Dalton transactions (Cambridge, England : 2003)'
_journal_page_first 7119
_journal_page_last 7124
_journal_paper_doi 10.1039/c0dt00057d
_journal_volume 39
_journal_year 2010
_chemical_formula_sum 'C34 H48 Cl4 Ir2 N2 O S2'
_chemical_formula_weight 1091.06
_chemical_name_systematic
;
?
;
_space_group_IT_number 94
_symmetry_cell_setting tetragonal
_symmetry_space_group_name_Hall 'P 4n 2n'
_symmetry_space_group_name_H-M 'P 42 21 2'
_atom_sites_solution_hydrogens geom
_atom_sites_solution_primary direct
_atom_sites_solution_secondary difmap
_audit_creation_method SHELXL-97
_cell_angle_alpha 90.00
_cell_angle_beta 90.00
_cell_angle_gamma 90.00
_cell_formula_units_Z 4
_cell_length_a 14.994(5)
_cell_length_b 14.994(5)
_cell_length_c 18.752(9)
_cell_measurement_reflns_used 871
_cell_measurement_temperature 293(2)
_cell_measurement_theta_max 21.355
_cell_measurement_theta_min 2.900
_cell_volume 4216(3)
_computing_cell_refinement 'Bruker SMART'
_computing_data_collection 'Bruker SMART'
_computing_data_reduction 'Bruker SHELXTL'
_computing_molecular_graphics 'Bruker SHELXTL'
_computing_publication_material 'Bruker SHELXTL'
_computing_structure_refinement 'SHELXL-97 (Sheldrick, 1997)'
_computing_structure_solution 'SHELXS-97 (Sheldrick, 1990)'
_diffrn_ambient_temperature 293(2)
_diffrn_measured_fraction_theta_full 0.994
_diffrn_measured_fraction_theta_max 0.994
_diffrn_measurement_device_type 'CCD area detector'
_diffrn_measurement_method 'phi and omega scans'
_diffrn_radiation_monochromator graphite
_diffrn_radiation_source 'fine-focus sealed tube'
_diffrn_radiation_type MoK\a
_diffrn_radiation_wavelength 0.71073
_diffrn_reflns_av_R_equivalents 0.0600
_diffrn_reflns_av_sigmaI/netI 0.0805
_diffrn_reflns_limit_h_max 17
_diffrn_reflns_limit_h_min -19
_diffrn_reflns_limit_k_max 16
_diffrn_reflns_limit_k_min -18
_diffrn_reflns_limit_l_max 23
_diffrn_reflns_limit_l_min -19
_diffrn_reflns_number 20444
_diffrn_reflns_theta_full 27.09
_diffrn_reflns_theta_max 27.09
_diffrn_reflns_theta_min 1.92
_diffrn_standards_decay_% 5.35
_exptl_absorpt_coefficient_mu 6.686
_exptl_absorpt_correction_T_max 0.6168
_exptl_absorpt_correction_T_min 0.5009
_exptl_absorpt_correction_type multi-scan
_exptl_absorpt_process_details sadabs
_exptl_crystal_colour yellow
_exptl_crystal_density_diffrn 1.719
_exptl_crystal_density_method 'not measured'
_exptl_crystal_description prism
_exptl_crystal_F_000 2112
_exptl_crystal_size_max 0.12
_exptl_crystal_size_mid 0.10
_exptl_crystal_size_min 0.08
_refine_diff_density_max 0.795
_refine_diff_density_min -0.341
_refine_diff_density_rms 0.132
_refine_ls_abs_structure_details 'Flack H D (1983), Acta Cryst. A39, 876-881'
_refine_ls_abs_structure_Flack -0.009(10)
_refine_ls_extinction_method none
_refine_ls_goodness_of_fit_ref 0.804
_refine_ls_hydrogen_treatment constr
_refine_ls_matrix_type full
_refine_ls_number_parameters 204
_refine_ls_number_reflns 4611
_refine_ls_number_restraints 2
_refine_ls_restrained_S_all 0.807
_refine_ls_R_factor_all 0.0607
_refine_ls_R_factor_gt 0.0302
_refine_ls_shift/su_max 0.002
_refine_ls_shift/su_mean 0.000
_refine_ls_structure_factor_coef Fsqd
_refine_ls_weighting_details 'calc w=1/[\s^2^(Fo^2^)+(0.0273P)^2^+0.0000P] where P=(Fo^2^+2Fc^2^)/3'
_refine_ls_weighting_scheme calc
_refine_ls_wR_factor_gt 0.0619
_refine_ls_wR_factor_ref 0.0654
_reflns_number_gt 2751
_reflns_number_total 4611
_reflns_threshold_expression >2sigma(I)
_cod_data_source_file c0dt00057d.txt
_cod_data_source_block Complex_2a
_cod_depositor_comments
;
The following automatic conversions were performed:

'_symmetry_cell_setting' value 'Tetragonal' changed to 'tetragonal'
according to /home/saulius/struct/CIF-dictionaries/cif_core.dic
dictionary named 'cif_core.dic' version 2.4.2 from 2011-04-26.

Automatic conversion script
Id: cif_fix_values 1891 2012-01-12 08:04:46Z andrius 
;
_cod_original_sg_symbol_H-M P4(2)2(1)2
_cod_database_code 7025925

loop_
_symmetry_equiv_pos_as_xyz
'x, y, z'
'-x, -y, z'
'-y+1/2, x+1/2, z+1/2'
'y+1/2, -x+1/2, z+1/2'
'-x+1/2, y+1/2, -z+1/2'
'x+1/2, -y+1/2, -z+1/2'
'y, x, -z'
'-y, -x, -z'

loop_
_atom_site_label
_atom_site_type_symbol
_atom_site_fract_x
_atom_site_fract_y
_atom_site_fract_z
_atom_site_U_iso_or_equiv
_atom_site_adp_type
_atom_site_occupancy
_atom_site_symmetry_multiplicity
_atom_site_calc_flag
_atom_site_refinement_flags
Ir1 Ir 0.625785(17) 0.710185(16) 0.24784(2) 0.05273(10) Uani 1 1 d .
Cl1 Cl 0.50502(13) 0.64544(15) 0.18153(11) 0.0665(6) Uani 1 1 d .
Cl2 Cl 0.51944(14) 0.77005(14) 0.33195(12) 0.0727(6) Uani 1 1 d .
N1 N 0.6243(4) 0.5937(4) 0.3150(3) 0.0459(14) Uani 1 1 d .
S1 S 0.62220(14) 0.34196(13) 0.44933(10) 0.0573(5) Uani 1 1 d .
C1 C 0.6372(5) 0.5997(5) 0.3841(4) 0.055(2) Uani 1 1 d .
H1 H 0.6457 0.6561 0.4037 0.066 Uiso 1 1 calc R
C2 C 0.6389(5) 0.5290(5) 0.4282(4) 0.058(2) Uani 1 1 d .
H2 H 0.6496 0.5368 0.4767 0.070 Uiso 1 1 calc R
C3 C 0.6243(4) 0.4430(5) 0.4003(3) 0.0435(17) Uani 1 1 d .
C4 C 0.6101(4) 0.4366(4) 0.3281(4) 0.0437(17) Uani 1 1 d .
H4 H 0.6000 0.3815 0.3069 0.052 Uiso 1 1 calc R
C5 C 0.6111(4) 0.5112(5) 0.2887(4) 0.0464(18) Uani 1 1 d .
H5 H 0.6021 0.5055 0.2398 0.056 Uiso 1 1 calc R
C6 C 0.6745(6) 0.8358(5) 0.2090(5) 0.068(2) Uani 1 1 d .
C7 C 0.7284(5) 0.8081(5) 0.2656(5) 0.068(3) Uani 1 1 d .
C8 C 0.7700(5) 0.7254(5) 0.2464(6) 0.0607(18) Uani 1 1 d .
C9 C 0.7399(6) 0.7018(6) 0.1779(5) 0.064(2) Uani 1 1 d .
C10 C 0.6817(6) 0.7718(6) 0.1551(4) 0.066(2) Uani 1 1 d .
C11 C 0.6204(7) 0.9219(5) 0.2076(5) 0.112(4) Uani 1 1 d .
H11A H 0.5836 0.9249 0.2494 0.168 Uiso 1 1 calc R
H11B H 0.5834 0.9228 0.1658 0.168 Uiso 1 1 calc R
H11C H 0.6601 0.9720 0.2067 0.168 Uiso 1 1 calc R
C12 C 0.7443(7) 0.8568(7) 0.3380(6) 0.122(4) Uani 1 1 d .
H12A H 0.7972 0.8927 0.3347 0.184 Uiso 1 1 calc R
H12B H 0.7515 0.8135 0.3753 0.184 Uiso 1 1 calc R
H12C H 0.6941 0.8943 0.3486 0.184 Uiso 1 1 calc R
C13 C 0.8335(7) 0.6717(7) 0.2912(5) 0.107(4) Uani 1 1 d .
H13A H 0.8848 0.6561 0.2633 0.161 Uiso 1 1 calc R
H13B H 0.8043 0.6183 0.3073 0.161 Uiso 1 1 calc R
H13C H 0.8518 0.7063 0.3317 0.161 Uiso 1 1 calc R
C14 C 0.7725(7) 0.6272(6) 0.1366(5) 0.108(4) Uani 1 1 d .
H14A H 0.7233 0.5903 0.1225 0.162 Uiso 1 1 calc R
H14B H 0.8132 0.5929 0.1651 0.162 Uiso 1 1 calc R
H14C H 0.8028 0.6489 0.0950 0.162 Uiso 1 1 calc R
C15 C 0.6366(7) 0.7786(7) 0.0831(5) 0.123(4) Uani 1 1 d .
H15A H 0.6014 0.7262 0.0749 0.184 Uiso 1 1 calc R
H15B H 0.6811 0.7837 0.0465 0.184 Uiso 1 1 calc R
H15C H 0.5988 0.8303 0.0823 0.184 Uiso 1 1 calc R
O1 O 0.5000 0.0000 0.0115(9) 0.283(10) Uani 1 2 d SD
C16 C 0.606(2) 0.1190(17) 0.0185(14) 0.404(19) Uiso 1 1 d D
H16A H 0.6596 0.1406 -0.0033 0.606 Uiso 1 1 calc R
H16B H 0.6172 0.1058 0.0678 0.606 Uiso 1 1 calc R
H16C H 0.5603 0.1637 0.0151 0.606 Uiso 1 1 calc R
C17 C 0.5751(13) 0.0341(14) -0.0198(11) 0.44(2) Uani 1 1 d D
H17A H 0.5628 0.0477 -0.0694 0.532 Uiso 1 1 calc R
H17B H 0.6223 -0.0101 -0.0183 0.532 Uiso 1 1 calc R

loop_
_atom_site_aniso_label
_atom_site_aniso_U_11
_atom_site_aniso_U_22
_atom_site_aniso_U_33
_atom_site_aniso_U_23
_atom_site_aniso_U_13
_atom_site_aniso_U_12
Ir1 0.05722(17) 0.04091(14) 0.06006(17) 0.0048(3) 0.0084(3) -0.00784(12)
Cl1 0.0653(13) 0.0687(15) 0.0656(13) 0.0124(11) -0.0044(11) -0.0147(10)
Cl2 0.0736(16) 0.0616(15) 0.0829(15) -0.0094(12) 0.0209(12) -0.0011(11)
N1 0.052(4) 0.040(3) 0.045(4) 0.001(3) 0.006(3) -0.009(3)
S1 0.0775(15) 0.0492(11) 0.0451(11) 0.0024(9) 0.0063(11) 0.0124(11)
C1 0.073(6) 0.049(5) 0.041(5) -0.003(4) 0.000(4) -0.014(4)
C2 0.088(6) 0.055(5) 0.032(4) -0.003(4) -0.003(4) -0.004(5)
C3 0.040(4) 0.056(5) 0.034(4) -0.001(3) 0.006(3) 0.003(4)
C4 0.048(5) 0.031(4) 0.051(5) 0.000(3) 0.002(4) 0.001(3)
C5 0.039(4) 0.058(5) 0.042(4) -0.003(4) 0.000(3) -0.008(4)
C6 0.069(6) 0.037(5) 0.099(7) 0.017(5) 0.013(5) -0.008(5)
C7 0.062(6) 0.055(6) 0.086(8) 0.000(5) 0.016(5) -0.021(4)
C8 0.058(5) 0.053(5) 0.071(5) 0.017(8) 0.002(7) -0.016(3)
C9 0.070(6) 0.051(6) 0.070(6) 0.012(5) 0.025(5) -0.013(5)
C10 0.072(6) 0.064(6) 0.062(6) 0.024(5) 0.022(5) -0.023(5)
C11 0.120(9) 0.039(5) 0.177(10) 0.017(6) 0.023(7) 0.004(6)
C12 0.126(10) 0.113(10) 0.129(10) -0.034(8) 0.033(7) -0.065(8)
C13 0.076(7) 0.108(8) 0.138(9) 0.045(7) 0.006(6) -0.027(7)
C14 0.124(9) 0.085(8) 0.116(8) -0.005(7) 0.056(7) 0.006(7)
C15 0.114(10) 0.145(11) 0.109(9) 0.055(8) -0.006(7) -0.045(8)
O1 0.202(19) 0.51(4) 0.140(14) 0.000 0.000 -0.03(2)
C17 0.51(5) 0.43(5) 0.39(3) 0.22(4) 0.38(3) 0.17(4)

loop_
_atom_type_symbol
_atom_type_description
_atom_type_scat_dispersion_real
_atom_type_scat_dispersion_imag
_atom_type_scat_source
C C 0.0033 0.0016 'International Tables Vol C Tables 4.2.6.8 and 6.1.1.4'
H H 0.0000 0.0000 'International Tables Vol C Tables 4.2.6.8 and 6.1.1.4'
N N 0.0061 0.0033 'International Tables Vol C Tables 4.2.6.8 and 6.1.1.4'
S S 0.1246 0.1234 'International Tables Vol C Tables 4.2.6.8 and 6.1.1.4'
Cl Cl 0.1484 0.1585 'International Tables Vol C Tables 4.2.6.8 and 6.1.1.4'
Ir Ir -1.4442 7.9887 'International Tables Vol C Tables 4.2.6.8 and 6.1.1.4'
O O 0.0106 0.0060 'International Tables Vol C Tables 4.2.6.8 and 6.1.1.4'

loop_
_geom_angle_atom_site_label_1
_geom_angle_atom_site_label_2
_geom_angle_atom_site_label_3
_geom_angle
_geom_angle_site_symmetry_1
_geom_angle_site_symmetry_3
C10 Ir1 C6 38.0(3) . .
C10 Ir1 C7 63.4(3) . .
C6 Ir1 C7 37.9(3) . .
C10 Ir1 N1 146.0(3) . .
C6 Ir1 N1 156.0(3) . .
C7 Ir1 N1 118.0(3) . .
C10 Ir1 C9 38.8(3) . .
C6 Ir1 C9 64.9(3) . .
C7 Ir1 C9 64.4(3) . .
N1 Ir1 C9 108.4(3) . .
C10 Ir1 C8 63.6(4) . .
C6 Ir1 C8 64.3(3) . .
C7 Ir1 C8 38.7(3) . .
N1 Ir1 C8 95.9(3) . .
C9 Ir1 C8 37.9(3) . .
C10 Ir1 Cl1 92.8(2) . .
C6 Ir1 Cl1 115.8(3) . .
C7 Ir1 Cl1 153.5(3) . .
N1 Ir1 Cl1 88.11(16) . .
C9 Ir1 Cl1 105.0(3) . .
C8 Ir1 Cl1 141.8(3) . .
C10 Ir1 Cl2 129.0(3) . .
C6 Ir1 Cl2 96.9(2) . .
C7 Ir1 Cl2 96.7(2) . .
N1 Ir1 Cl2 85.01(16) . .
C9 Ir1 Cl2 160.2(2) . .
C8 Ir1 Cl2 128.7(3) . .
Cl1 Ir1 Cl2 89.46(8) . .
C1 N1 C5 116.5(6) . .
C1 N1 Ir1 121.3(5) . .
C5 N1 Ir1 122.2(4) . .
C3 S1 S1 104.6(2) . 8_666
N1 C1 C2 123.7(7) . .
C1 C2 C3 119.3(6) . .
C4 C3 C2 117.0(6) . .
C4 C3 S1 116.7(5) . .
C2 C3 S1 126.3(5) . .
C5 C4 C3 118.9(6) . .
C4 C5 N1 124.5(6) . .
C10 C6 C7 107.5(7) . .
C10 C6 C11 127.7(9) . .
C7 C6 C11 124.8(9) . .
C10 C6 Ir1 70.7(4) . .
C7 C6 Ir1 71.2(5) . .
C11 C6 Ir1 124.5(6) . .
C6 C7 C8 108.5(9) . .
C6 C7 C12 127.7(9) . .
C8 C7 C12 123.8(10) . .
C6 C7 Ir1 70.8(5) . .
C8 C7 Ir1 71.5(4) . .
C12 C7 Ir1 124.3(5) . .
C9 C8 C7 107.8(8) . .
C9 C8 C13 125.4(8) . .
C7 C8 C13 126.7(10) . .
C9 C8 Ir1 70.5(5) . .
C7 C8 Ir1 69.8(4) . .
C13 C8 Ir1 124.5(6) . .
C8 C9 C10 106.5(8) . .
C8 C9 C14 125.0(9) . .
C10 C9 C14 128.0(9) . .
C8 C9 Ir1 71.6(4) . .
C10 C9 Ir1 69.8(4) . .
C14 C9 Ir1 129.7(6) . .
C6 C10 C9 109.6(8) . .
C6 C10 C15 124.3(9) . .
C9 C10 C15 126.1(9) . .
C6 C10 Ir1 71.3(4) . .
C9 C10 Ir1 71.3(4) . .
C15 C10 Ir1 125.4(6) . .
C17 O1 C17 129(3) 2_655 .
O1 C17 C16 110.9(17) . .

loop_
_geom_bond_atom_site_label_1
_geom_bond_atom_site_label_2
_geom_bond_distance
_geom_bond_site_symmetry_2
Ir1 C10 2.140(7) .
Ir1 C6 2.148(8) .
Ir1 C7 2.153(8) .
Ir1 N1 2.153(5) .
Ir1 C9 2.160(8) .
Ir1 C8 2.175(7) .
Ir1 Cl1 2.401(2) .
Ir1 Cl2 2.416(2) .
N1 C1 1.314(7) .
N1 C5 1.346(8) .
S1 C3 1.773(7) .
S1 S1 2.047(4) 8_666
C1 C2 1.346(9) .
C2 C3 1.408(9) .
C3 C4 1.374(8) .
C4 C5 1.340(9) .
C6 C10 1.397(10) .
C6 C7 1.398(11) .
C6 C11 1.524(11) .
C7 C8 1.435(10) .
C7 C12 1.560(12) .
C8 C9 1.408(12) .
C8 C13 1.503(11) .
C9 C10 1.429(11) .
C9 C14 1.445(11) .
C10 C15 1.513(12) .
O1 C17 1.369(9) 2_655
O1 C17 1.369(9) .
C16 C17 1.533(10) .
